data_7115013
loop_
_publ_author_name
'Dai, Xuliang'
'Warren, Timothy H.'

_publ_section_title
;
 Dioxygen activation by a neutral \b-diketiminato copper(i) ethylene
 complex
;
_journal_issue 19
_journal_name_full 'Chemical Communications'
_journal_page_first 1998
_journal_paper_doi 10.1039/b105244f
_journal_year 2001
_chemical_formula_sum 'C29 H33 Cu N2'
_chemical_formula_weight 473.11
_chemical_name_common '[Me2NN]Cu(styrene)'
_chemical_name_systematic
; 
? 
;
_space_group_IT_number 61
_symmetry_cell_setting orthorhombic
_symmetry_space_group_name_Hall '-P 2ac 2ab'
_symmetry_space_group_name_H-M 'P b c a'
_atom_sites_solution_hydrogens geom
_atom_sites_solution_primary direct
_atom_sites_solution_secondary difmap
_audit_creation_method SHELXL-97
_cell_angle_alpha 90.00
_cell_angle_beta 90.00
_cell_angle_gamma 90.00
_cell_formula_units_Z 8
_cell_length_a 17.4077(14)
_cell_length_b 15.3217(12)
_cell_length_c 18.5088(15)
_cell_measurement_temperature 173(2)
_cell_volume 4936.6(7)
_computing_structure_refinement 'SHELXL-97 (Sheldrick, 1997)'
_computing_structure_solution 'SHELXS-97 (Sheldrick, 1990)'
_diffrn_ambient_temperature 173(2)
_diffrn_measured_fraction_theta_full 1.000
_diffrn_measured_fraction_theta_max 1.000
_diffrn_radiation_monochromator graphite
_diffrn_radiation_source 'fine-focus sealed tube'
_diffrn_radiation_type MoK\a
_diffrn_radiation_wavelength 0.71073
_diffrn_reflns_av_R_equivalents 0.1818
_diffrn_reflns_av_sigmaI/netI 0.1033
_diffrn_reflns_limit_h_max 20
_diffrn_reflns_limit_h_min -20
_diffrn_reflns_limit_k_max 18
_diffrn_reflns_limit_k_min -18
_diffrn_reflns_limit_l_max 22
_diffrn_reflns_limit_l_min -22
_diffrn_reflns_number 43388
_diffrn_reflns_theta_full 25.00
_diffrn_reflns_theta_max 25.00
_diffrn_reflns_theta_min 2.08
_exptl_absorpt_coefficient_mu 0.903
_exptl_absorpt_correction_type none
_exptl_crystal_colour colorless
_exptl_crystal_density_diffrn 1.273
_exptl_crystal_density_method 'not measured'
_exptl_crystal_description plate
_exptl_crystal_F_000 2000
_exptl_crystal_size_max 0.32
_exptl_crystal_size_mid 0.12
_exptl_crystal_size_min 0.03
_refine_diff_density_max 0.415
_refine_diff_density_min -0.458
_refine_diff_density_rms 0.087
_refine_ls_extinction_coef 0.0022(3)
_refine_ls_extinction_expression Fc^*^=kFc[1+0.001xFc^2^\l^3^/sin(2\q)]^-1/4^
_refine_ls_extinction_method SHELXL
_refine_ls_goodness_of_fit_ref 0.868
_refine_ls_hydrogen_treatment mixed
_refine_ls_matrix_type full
_refine_ls_number_parameters 308
_refine_ls_number_reflns 4355
_refine_ls_number_restraints 0
_refine_ls_restrained_S_all 0.868
_refine_ls_R_factor_all 0.1204
_refine_ls_R_factor_gt 0.0495
_refine_ls_shift/su_max 0.000
_refine_ls_shift/su_mean 0.000
_refine_ls_structure_factor_coef Fsqd
_refine_ls_weighting_details 'calc w=1/[\s^2^(Fo^2^)+(0.0627P)^2^+0.0000P] where P=(Fo^2^+2Fc^2^)/3'
_refine_ls_weighting_scheme calc
_refine_ls_wR_factor_gt 0.1075
_refine_ls_wR_factor_ref 0.1240
_reflns_number_gt 2351
_reflns_number_total 4355
_reflns_threshold_expression >2sigma(I)
_cod_data_source_file b105244f.txt
_cod_data_source_block dai162
_cod_depositor_comments
;
The following automatic conversions were performed:

'_symmetry_cell_setting' value 'Orthorhombic' changed to
'orthorhombic' according to
/usr/data/users/saulius/automatic-downloads/retrospective/RSC/lib/dictionaries/cif_core.dic
dictionary named 'cif_core.dic' version 2.4.2 from 2011-04-26.

Automatic conversion script
Id: cif_fix_values 2281 2013-09-26 08:29:07Z andrius 
;
_cod_original_sg_symbol_H-M Pbca
_cod_database_code 7115013

loop_
_symmetry_equiv_pos_as_xyz
'x, y, z'
'-x+1/2, -y, z+1/2'
'x+1/2, -y+1/2, -z'
'-x, y+1/2, -z+1/2'
'-x, -y, -z'
'x-1/2, y, -z-1/2'
'-x-1/2, y-1/2, z'
'x, -y-1/2, z-1/2'

loop_
_atom_site_label
_atom_site_type_symbol
_atom_site_fract_x
_atom_site_fract_y
_atom_site_fract_z
_atom_site_U_iso_or_equiv
_atom_site_adp_type
_atom_site_occupancy
_atom_site_symmetry_multiplicity
_atom_site_calc_flag
_atom_site_refinement_flags
Cu1 Cu 0.19148(3) 0.05321(3) -0.16682(3) 0.02695(18) Uani 1 1 d .
N1 N 0.19752(19) 0.0214(2) -0.06705(17) 0.0251(8) Uani 1 1 d .
N2 N 0.09652(18) 0.1162(2) -0.16471(18) 0.0261(8) Uani 1 1 d .
C23 C 0.2390(3) 0.0502(3) -0.2668(2) 0.0289(10) Uani 1 1 d .
C14 C -0.0073(2) 0.0982(3) -0.3392(2) 0.0339(11) Uani 1 1 d .
H14 H -0.0334 0.0563 -0.3660 0.041 Uiso 1 1 calc R
C27 C 0.3114(3) 0.3046(3) -0.3317(3) 0.0406(12) Uani 1 1 d .
H27 H 0.3266 0.3601 -0.3460 0.049 Uiso 1 1 calc R
C12 C 0.0622(2) 0.1404(3) -0.2320(2) 0.0240(10) Uani 1 1 d .
C16 C 0.0400(2) 0.2433(3) -0.3271(2) 0.0318(11) Uani 1 1 d .
H16 H 0.0452 0.2993 -0.3458 0.038 Uiso 1 1 calc R
C3 C 0.0580(2) 0.1297(3) -0.1035(2) 0.0284(10) Uani 1 1 d .
C22 C 0.2759(4) -0.0048(4) -0.2195(3) 0.0373(13) Uani 1 1 d .
C24 C 0.2651(2) 0.1379(3) -0.2883(2) 0.0285(11) Uani 1 1 d .
C6 C 0.2566(2) -0.0398(3) -0.0467(2) 0.0253(10) Uani 1 1 d .
C1 C 0.1461(2) 0.0482(3) -0.0184(2) 0.0281(10) Uani 1 1 d .
C17 C 0.0723(2) 0.2240(3) -0.2602(2) 0.0258(10) Uani 1 1 d .
C10 C 0.3025(3) -0.1873(3) -0.0423(2) 0.0357(12) Uani 1 1 d .
H10 H 0.2941 -0.2468 -0.0483 0.043 Uiso 1 1 calc R
C8 C 0.3858(3) -0.0701(3) -0.0115(2) 0.0362(12) Uani 1 1 d .
H8 H 0.4337 -0.0510 0.0042 0.043 Uiso 1 1 calc R
C25 C 0.2321(3) 0.1785(3) -0.3485(2) 0.0321(11) Uani 1 1 d .
H25 H 0.1940 0.1497 -0.3745 0.038 Uiso 1 1 calc R
C26 C 0.2553(3) 0.2606(3) -0.3696(2) 0.0396(12) Uani 1 1 d .
H26 H 0.2329 0.2866 -0.4098 0.047 Uiso 1 1 calc R
C28 C 0.3447(3) 0.2657(3) -0.2725(3) 0.0392(12) Uani 1 1 d .
H28 H 0.3829 0.2948 -0.2470 0.047 Uiso 1 1 calc R
C13 C 0.0236(2) 0.0763(3) -0.2721(2) 0.0313(11) Uani 1 1 d .
C21 C 0.1190(3) 0.2908(3) -0.2201(2) 0.0328(11) Uani 1 1 d .
H21A H 0.1273 0.3406 -0.2506 0.049 Uiso 1 1 calc R
H21B H 0.1675 0.2660 -0.2068 0.049 Uiso 1 1 calc R
H21C H 0.0918 0.3085 -0.1774 0.049 Uiso 1 1 calc R
C2 C 0.0833(2) 0.1002(3) -0.0356(2) 0.0297(11) Uani 1 1 d .
H2 H 0.0537 0.1182 0.0035 0.036 Uiso 1 1 calc R
C15 C 0.0008(2) 0.1819(3) -0.3660(2) 0.0337(11) Uani 1 1 d .
H15 H -0.0205 0.1964 -0.4105 0.040 Uiso 1 1 calc R
C29 C 0.3213(2) 0.1832(3) -0.2506(2) 0.0322(11) Uani 1 1 d .
H29 H 0.3437 0.1579 -0.2101 0.039 Uiso 1 1 calc R
C7 C 0.3282(2) -0.0088(3) -0.0253(2) 0.0276(10) Uani 1 1 d .
C4 C 0.1542(3) 0.0182(3) 0.0598(2) 0.0368(12) Uani 1 1 d .
H4A H 0.1531 -0.0444 0.0617 0.055 Uiso 1 1 calc R
H4B H 0.1126 0.0413 0.0880 0.055 Uiso 1 1 calc R
H4C H 0.2022 0.0388 0.0790 0.055 Uiso 1 1 calc R
C11 C 0.2429(3) -0.1295(3) -0.0555(2) 0.0275(10) Uani 1 1 d .
C5 C -0.0181(2) 0.1765(3) -0.1062(2) 0.0400(12) Uani 1 1 d .
H5A H -0.0103 0.2355 -0.1222 0.060 Uiso 1 1 calc R
H5B H -0.0407 0.1770 -0.0589 0.060 Uiso 1 1 calc R
H5C H -0.0518 0.1470 -0.1392 0.060 Uiso 1 1 calc R
C9 C 0.3731(3) -0.1588(3) -0.0206(2) 0.0388(12) Uani 1 1 d .
H9 H 0.4124 -0.1985 -0.0121 0.047 Uiso 1 1 calc R
C20 C 0.0135(3) -0.0147(3) -0.2421(3) 0.0460(13) Uani 1 1 d .
H20A H -0.0097 -0.0513 -0.2781 0.069 Uiso 1 1 calc R
H20B H -0.0190 -0.0126 -0.2002 0.069 Uiso 1 1 calc R
H20C H 0.0627 -0.0381 -0.2289 0.069 Uiso 1 1 calc R
C19 C 0.1646(3) -0.1614(3) -0.0790(3) 0.0429(13) Uani 1 1 d .
H19A H 0.1672 -0.2226 -0.0899 0.064 Uiso 1 1 calc R
H19B H 0.1487 -0.1300 -0.1213 0.064 Uiso 1 1 calc R
H19C H 0.1282 -0.1519 -0.0408 0.064 Uiso 1 1 calc R
C18 C 0.3432(3) 0.0878(3) -0.0181(3) 0.0396(12) Uani 1 1 d .
H18A H 0.3385 0.1151 -0.0646 0.059 Uiso 1 1 calc R
H18B H 0.3942 0.0969 0.0002 0.059 Uiso 1 1 calc R
H18C H 0.3065 0.1128 0.0146 0.059 Uiso 1 1 calc R
H23 H 0.206(2) 0.024(3) -0.298(2) 0.028(12) Uiso 1 1 d .
H22A H 0.263(3) -0.060(3) -0.218(2) 0.044(15) Uiso 1 1 d .
H22B H 0.321(2) 0.012(3) -0.202(2) 0.023(13) Uiso 1 1 d .

loop_
_atom_site_aniso_label
_atom_site_aniso_U_11
_atom_site_aniso_U_22
_atom_site_aniso_U_33
_atom_site_aniso_U_23
_atom_site_aniso_U_13
_atom_site_aniso_U_12
Cu1 0.0298(3) 0.0253(3) 0.0257(3) 0.0033(3) 0.0031(3) 0.0046(3)
N1 0.029(2) 0.0192(17) 0.027(2) 0.0014(15) 0.0032(17) 0.0012(16)
N2 0.030(2) 0.0239(19) 0.024(2) 0.0014(17) 0.0020(17) -0.0003(15)
C23 0.033(3) 0.030(2) 0.024(2) -0.001(2) 0.006(2) 0.002(2)
C14 0.021(2) 0.045(3) 0.036(3) -0.010(2) -0.002(2) -0.004(2)
C27 0.049(3) 0.030(2) 0.043(3) -0.002(2) 0.012(3) -0.002(2)
C12 0.020(2) 0.028(2) 0.024(2) -0.0037(19) 0.006(2) 0.0006(19)
C16 0.026(3) 0.032(3) 0.037(3) 0.011(2) 0.001(2) 0.004(2)
C3 0.035(3) 0.019(2) 0.031(3) -0.002(2) 0.003(2) -0.005(2)
C22 0.044(4) 0.031(3) 0.037(3) 0.005(3) 0.004(3) 0.008(3)
C24 0.028(3) 0.034(3) 0.024(3) -0.003(2) 0.006(2) 0.008(2)
C6 0.032(3) 0.025(3) 0.019(2) 0.0074(19) 0.0014(19) 0.007(2)
C1 0.032(3) 0.022(2) 0.031(2) 0.000(2) 0.002(2) -0.006(2)
C17 0.023(3) 0.024(2) 0.030(3) 0.003(2) 0.003(2) 0.0043(19)
C10 0.061(4) 0.022(2) 0.024(2) 0.0036(19) 0.003(2) 0.004(3)
C8 0.031(3) 0.048(3) 0.030(3) 0.002(2) -0.005(2) 0.001(2)
C25 0.033(3) 0.032(3) 0.030(3) 0.001(2) 0.001(2) 0.003(2)
C26 0.050(3) 0.037(3) 0.032(3) 0.005(2) -0.003(2) 0.005(3)
C28 0.032(3) 0.049(3) 0.037(3) -0.010(3) 0.007(2) -0.004(2)
C13 0.024(3) 0.031(3) 0.039(3) -0.003(2) 0.005(2) -0.002(2)
C21 0.033(3) 0.025(2) 0.040(3) 0.009(2) -0.006(2) 0.005(2)
C2 0.031(3) 0.030(3) 0.027(3) 0.002(2) 0.009(2) 0.002(2)
C15 0.025(3) 0.051(3) 0.026(2) 0.004(2) 0.001(2) 0.005(2)
C29 0.031(3) 0.039(3) 0.026(2) -0.001(2) 0.001(2) 0.007(2)
C7 0.034(3) 0.026(2) 0.023(2) 0.005(2) 0.006(2) -0.001(2)
C4 0.049(3) 0.039(3) 0.022(3) 0.006(2) 0.006(2) 0.004(2)
C11 0.038(3) 0.022(2) 0.022(2) 0.003(2) 0.000(2) -0.002(2)
C5 0.031(3) 0.047(3) 0.042(3) 0.003(2) 0.007(2) 0.009(2)
C9 0.048(3) 0.039(3) 0.029(3) 0.012(2) -0.001(2) 0.012(3)
C20 0.045(3) 0.031(3) 0.062(4) -0.006(3) 0.000(3) -0.013(2)
C19 0.052(3) 0.030(3) 0.047(3) 0.002(2) -0.003(3) -0.013(2)
C18 0.045(3) 0.032(3) 0.042(3) 0.000(2) 0.006(2) -0.006(2)

loop_
_atom_type_symbol
_atom_type_description
_atom_type_scat_dispersion_real
_atom_type_scat_dispersion_imag
_atom_type_scat_source
C C 0.0033 0.0016 'International Tables Vol C Tables 4.2.6.8 and 6.1.1.4'
H H 0.0000 0.0000 'International Tables Vol C Tables 4.2.6.8 and 6.1.1.4'
N N 0.0061 0.0033 'International Tables Vol C Tables 4.2.6.8 and 6.1.1.4'
Cu Cu 0.3201 1.2651 'International Tables Vol C Tables 4.2.6.8 and 6.1.1.4'

loop_
_geom_angle_atom_site_label_1
_geom_angle_atom_site_label_2
_geom_angle_atom_site_label_3
_geom_angle
N1 Cu1 N2 98.99(14)
N1 Cu1 C22 108.74(18)
N2 Cu1 C22 151.55(19)
N1 Cu1 C23 148.52(17)
N2 Cu1 C23 112.49(16)
C22 Cu1 C23 40.11(18)
C1 N1 C6 120.2(3)
C1 N1 Cu1 122.4(3)
C6 N1 Cu1 117.2(2)
C3 N2 C12 119.3(3)
C3 N2 Cu1 122.0(3)
C12 N2 Cu1 118.3(3)
C22 C23 C24 126.0(5)
C22 C23 Cu1 67.9(3)
C24 C23 Cu1 110.6(3)
C15 C14 C13 120.2(4)
C28 C27 C26 119.5(4)
C17 C12 C13 120.4(4)
C17 C12 N2 120.7(4)
C13 C12 N2 118.6(4)
C15 C16 C17 121.6(4)
N2 C3 C2 123.5(4)
N2 C3 C5 119.2(4)
C2 C3 C5 117.2(4)
C23 C22 Cu1 72.0(3)
C29 C24 C25 117.9(4)
C29 C24 C23 122.5(4)
C25 C24 C23 119.6(4)
C7 C6 C11 121.2(4)
C7 C6 N1 119.4(4)
C11 C6 N1 119.0(4)
N1 C1 C2 123.4(4)
N1 C1 C4 119.0(4)
C2 C1 C4 117.6(4)
C16 C17 C12 118.5(4)
C16 C17 C21 120.9(4)
C12 C17 C21 120.6(4)
C9 C10 C11 121.4(4)
C9 C8 C7 121.5(4)
C26 C25 C24 120.7(4)
C25 C26 C27 120.7(4)
C27 C28 C29 120.2(4)
C14 C13 C12 119.1(4)
C14 C13 C20 120.2(4)
C12 C13 C20 120.6(4)
C1 C2 C3 129.4(4)
C16 C15 C14 120.0(4)
C24 C29 C28 121.1(4)
C6 C7 C8 117.7(4)
C6 C7 C18 121.0(4)
C8 C7 C18 121.3(4)
C10 C11 C6 118.6(4)
C10 C11 C19 121.2(4)
C6 C11 C19 120.2(4)
C10 C9 C8 119.5(4)

loop_
_geom_bond_atom_site_label_1
_geom_bond_atom_site_label_2
_geom_bond_distance
Cu1 N1 1.913(3)
Cu1 N2 1.915(3)
Cu1 C22 1.975(5)
Cu1 C23 2.027(4)
N1 C1 1.334(5)
N1 C6 1.441(5)
N2 C3 1.332(5)
N2 C12 1.431(5)
C23 C22 1.373(6)
C23 C24 1.474(6)
C14 C15 1.383(6)
C14 C13 1.395(6)
C27 C28 1.375(6)
C27 C26 1.379(6)
C12 C17 1.394(5)
C12 C13 1.402(6)
C16 C15 1.368(6)
C16 C17 1.392(5)
C3 C2 1.407(6)
C3 C5 1.508(6)
C24 C29 1.388(6)
C24 C25 1.399(6)
C6 C7 1.393(6)
C6 C11 1.404(5)
C1 C2 1.390(6)
C1 C4 1.526(5)
C17 C21 1.503(6)
C10 C9 1.365(6)
C10 C11 1.385(6)
C8 C9 1.388(6)
C8 C7 1.397(6)
C25 C26 1.378(6)
C28 C29 1.387(6)
C13 C20 1.511(6)
C7 C18 1.508(6)
C11 C19 1.512(6)
